data_7126710
loop_
_publ_author_name
'An, Juzeng'
'Pedrazzani, Riccardo'
'Monari, Magda'
'Marin-Luna, Marta'
'Lopez, Carlos Silva'
'Bandini, Marco'

_publ_section_title
;
 Site-selective synthesis of 1,3-dioxin-3-ones via a gold(i) catalyzed
 cascade reaction.
;
_journal_issue 56
_journal_name_full 'Chemical communications (Cambridge, England)'
_journal_page_first 7734
_journal_page_last 7737
_journal_paper_doi 10.1039/d0cc02703k
_journal_volume 56
_journal_year 2020
_chemical_formula_sum 'C16 H12 O3'
_chemical_formula_weight 252.26
_space_group_crystal_system triclinic
_space_group_IT_number 2
_space_group_name_Hall '-P 1'
_space_group_name_H-M_alt 'P -1'
_atom_sites_solution_hydrogens geom
_audit_creation_method SHELXL-2018/3
_audit_update_record
;
2020-03-13 deposited with the CCDC.	2020-06-17 downloaded from the CCDC.
;
_cell_angle_alpha 72.081(10)
_cell_angle_beta 82.356(12)
_cell_angle_gamma 84.576(12)
_cell_formula_units_Z 4
_cell_length_a 5.865(2)
_cell_length_b 14.967(5)
_cell_length_c 14.978(5)
_cell_measurement_reflns_used 9938
_cell_measurement_temperature 100(2)
_cell_measurement_theta_max 68.31
_cell_measurement_theta_min 3.12
_cell_volume 1237.9(7)
_computing_cell_refinement 'Bruker SAINT'
_computing_data_collection 'Bruker APEX2'
_computing_data_reduction 'Bruker SAINT'
_computing_molecular_graphics 'Bruker SHELXTL'
_computing_publication_material 'Bruker SHELXTL'
_computing_structure_refinement 'SHELXL-2014 (Sheldrick 2014)'
_computing_structure_solution 'SHELXS-97 (Sheldrick 2008)'
_diffrn_ambient_temperature 100(2)
_diffrn_measured_fraction_theta_full 0.951
_diffrn_measured_fraction_theta_max 0.959
_diffrn_measurement_device_type 'CCD Bruker Apex area detector'
_diffrn_measurement_method 'omega and phi scans'
_diffrn_radiation_type CuK\a
_diffrn_radiation_wavelength 1.54178
_diffrn_reflns_av_R_equivalents 0.0723
_diffrn_reflns_av_unetI/netI 0.0638
_diffrn_reflns_Laue_measured_fraction_full 0.951
_diffrn_reflns_Laue_measured_fraction_max 0.959
_diffrn_reflns_number 3632
_diffrn_reflns_point_group_measured_fraction_full 0.951
_diffrn_reflns_point_group_measured_fraction_max 0.959
_diffrn_reflns_theta_full 50.000
_diffrn_reflns_theta_max 60.975
_diffrn_reflns_theta_min 3.108
_exptl_absorpt_coefficient_mu 0.762
_exptl_absorpt_correction_T_max 0.997
_exptl_absorpt_correction_T_min 0.979
_exptl_absorpt_correction_type multi-scan
_exptl_absorpt_process_details SADABS
_exptl_crystal_colour colorless
_exptl_crystal_density_diffrn 1.354
_exptl_crystal_description needle
_exptl_crystal_F_000 528
_exptl_crystal_size_max 0.20
_exptl_crystal_size_mid 0.03
_exptl_crystal_size_min 0.03
_refine_diff_density_max 0.553
_refine_diff_density_min -0.580
_refine_diff_density_rms 0.142
_refine_ls_extinction_coef 0.25(2)
_refine_ls_extinction_expression Fc^*^=kFc[1+0.001xFc^2^\l^3^/sin(2\q)]^-1/4^
_refine_ls_extinction_method 'SHELXL-2018/3 (Sheldrick 2018)'
_refine_ls_goodness_of_fit_ref 1.240
_refine_ls_hydrogen_treatment constr
_refine_ls_matrix_type full
_refine_ls_number_parameters 344
_refine_ls_number_reflns 3632
_refine_ls_number_restraints 0
_refine_ls_restrained_S_all 1.240
_refine_ls_R_factor_all 0.1277
_refine_ls_R_factor_gt 0.1123
_refine_ls_shift/su_max 0.000
_refine_ls_shift/su_mean 0.000
_refine_ls_structure_factor_coef Fsqd
_refine_ls_weighting_details 'w=1/[\s^2^(Fo^2^)+(0.2000P)^2^] where P=(Fo^2^+2Fc^2^)/3'
_refine_ls_weighting_scheme calc
_refine_ls_wR_factor_gt 0.2647
_refine_ls_wR_factor_ref 0.2837
_reflns_Friedel_coverage 0.000
_reflns_number_gt 2995
_reflns_number_total 3632
_reflns_threshold_expression 'I > 2\s(I)'
_cod_data_source_file d0cc02703k4.cif
_cod_data_source_block shelx
_cod_depositor_comments 'Adding full bibliography for 7126710.cif.'
_cod_original_cell_volume 1237.8(7)
_cod_database_code 7126710
_shelx_shelxl_version_number 2018/3
_shelx_space_group_comment
;
The symmetry employed for this shelxl refinement is uniquely defined
by the following loop, which should always be used as a source of
symmetry information in preference to the above space-group names.
They are only intended as comments.
;

loop_
_space_group_symop_operation_xyz
'x, y, z'
'-x, -y, -z'

loop_
_atom_site_label
_atom_site_type_symbol
_atom_site_fract_x
_atom_site_fract_y
_atom_site_fract_z
_atom_site_U_iso_or_equiv
_atom_site_adp_type
_atom_site_occupancy
_atom_site_site_symmetry_order
_atom_site_calc_flag
_atom_site_refinement_flags_posn
_atom_site_refinement_flags_adp
_atom_site_refinement_flags_occupancy
_atom_site_disorder_assembly
_atom_site_disorder_group
O1B O -0.0539(4) 0.89716(16) -0.11234(16) 0.0442(7) Uani 1 1 d . . . . .
O3B O 0.4953(4) 0.76126(14) 0.00536(14) 0.0344(7) Uani 1 1 d . . . . .
O1A O 0.4797(4) 0.46976(16) 0.34841(16) 0.0425(7) Uani 1 1 d . . . . .
O3A O 1.0443(4) 0.61471(14) 0.27756(14) 0.0350(7) Uani 1 1 d . . . . .
O2B O 0.2287(4) 0.78618(15) -0.10412(14) 0.0378(7) Uani 1 1 d . . . . .
O2A O 0.7793(4) 0.52481(15) 0.24380(14) 0.0380(7) Uani 1 1 d . . . . .
C3B C 0.4628(6) 0.7683(2) -0.0898(2) 0.0358(8) Uani 1 1 d . . . . .
H3B H 0.553281 0.820492 -0.134253 0.043 Uiso 1 1 calc R U . . .
C5A C 0.7698(6) 0.5376(2) 0.3988(2) 0.0373(8) Uani 1 1 d . . . . .
H5A H 0.718906 0.516148 0.464335 0.045 Uiso 1 1 calc R U . . .
C3A C 1.0157(6) 0.5408(2) 0.2381(2) 0.0355(8) Uani 1 1 d . . . . .
H3A H 1.100366 0.481735 0.272629 0.043 Uiso 1 1 calc R U . . .
C4A C 0.6625(6) 0.5056(2) 0.3337(2) 0.0353(8) Uani 1 1 d . . . . .
C9A C 0.9876(5) 0.7136(2) 0.5550(2) 0.0338(8) Uani 1 1 d . . . . .
C7A C 1.0295(5) 0.6526(2) 0.4207(2) 0.0326(8) Uani 1 1 d . . . . .
C1A C 1.0047(7) 0.5747(3) 0.0659(2) 0.0503(10) Uani 1 1 d . . . . .
H1A H 0.850513 0.556041 0.077275 0.060 Uiso 1 1 calc R U . . .
H1B H 1.077810 0.595271 0.003144 0.060 Uiso 1 1 calc R U . . .
C5B C 0.2505(5) 0.8983(2) -0.0229(2) 0.0355(8) Uani 1 1 d . . . . .
H5B H 0.216974 0.960158 -0.018194 0.043 Uiso 1 1 calc R U . . .
C12B C 0.7006(6) 0.9571(2) 0.3793(2) 0.0382(9) Uani 1 1 d . . . . .
H12B H 0.766779 0.966293 0.430153 0.046 Uiso 1 1 calc R U . . .
C1B C 0.4417(6) 0.6328(2) -0.1510(2) 0.0416(9) Uani 1 1 d . . . . .
H1D H 0.297992 0.658255 -0.173185 0.050 Uiso 1 1 calc R U . . .
H1C H 0.506658 0.575198 -0.160071 0.050 Uiso 1 1 calc R U . . .
C6A C 0.9410(5) 0.5972(2) 0.3680(2) 0.0332(8) Uani 1 1 d . . . . .
C11B C 0.4859(6) 1.0011(2) 0.3564(2) 0.0381(9) Uani 1 1 d . . . . .
H11B H 0.407083 1.039570 0.392007 0.046 Uiso 1 1 calc R U . . .
C4B C 0.1268(6) 0.8659(2) -0.0835(2) 0.0348(8) Uani 1 1 d . . . . .
C9B C 0.5026(5) 0.9305(2) 0.2294(2) 0.0312(8) Uani 1 1 d . . . . .
C7B C 0.5156(5) 0.8561(2) 0.1053(2) 0.0316(8) Uani 1 1 d . . . . .
C6B C 0.4115(6) 0.8425(2) 0.0267(2) 0.0336(8) Uani 1 1 d . . . . .
C10B C 0.3880(6) 0.9889(2) 0.2825(2) 0.0359(8) Uani 1 1 d . . . . .
H10B H 0.242945 1.019680 0.266992 0.043 Uiso 1 1 calc R U . . .
C8A C 0.9034(5) 0.6636(2) 0.5014(2) 0.0330(8) Uani 1 1 d . . . . .
H8A H 0.757459 0.637041 0.521325 0.040 Uiso 1 1 calc R U . . .
C8B C 0.4031(6) 0.9151(2) 0.1548(2) 0.0328(8) Uani 1 1 d . . . . .
H8B H 0.258082 0.945345 0.138450 0.039 Uiso 1 1 calc R U . . .
C10A C 0.8622(6) 0.7240(2) 0.6391(2) 0.0380(8) Uani 1 1 d . . . . .
H10A H 0.717528 0.696718 0.660822 0.046 Uiso 1 1 calc R U . . .
C14A C 1.2046(5) 0.7547(2) 0.5230(2) 0.0330(8) Uani 1 1 d . . . . .
C12A C 1.1644(6) 0.8139(2) 0.6581(2) 0.0431(9) Uani 1 1 d . . . . .
H12A H 1.223991 0.847281 0.693697 0.052 Uiso 1 1 calc R U . . .
C16A C 1.2463(5) 0.6933(2) 0.3892(2) 0.0340(8) Uani 1 1 d . . . . .
H16A H 1.333175 0.685705 0.333575 0.041 Uiso 1 1 calc R U . . .
C13B C 0.8178(6) 0.9003(2) 0.3289(2) 0.0362(8) Uani 1 1 d . . . . .
H13B H 0.963579 0.870736 0.344896 0.043 Uiso 1 1 calc R U . . .
C13A C 1.2866(6) 0.8055(2) 0.5770(2) 0.0394(9) Uani 1 1 d . . . . .
H13A H 1.429794 0.834116 0.556048 0.047 Uiso 1 1 calc R U . . .
C16B C 0.7312(5) 0.8110(2) 0.1297(2) 0.0338(8) Uani 1 1 d . . . . .
H16B H 0.807052 0.770011 0.096345 0.041 Uiso 1 1 calc R U . . .
C15A C 1.3298(6) 0.7433(2) 0.4389(2) 0.0358(8) Uani 1 1 d . . . . .
H15A H 1.473955 0.770939 0.416909 0.043 Uiso 1 1 calc R U . . .
C2B C 0.5506(6) 0.6771(2) -0.1077(2) 0.0397(9) Uani 1 1 d . . . . .
H2B H 0.693903 0.649747 -0.086314 0.048 Uiso 1 1 calc R U . . .
C14B C 0.7187(6) 0.8865(2) 0.2530(2) 0.0348(8) Uani 1 1 d . . . . .
C2A C 1.1161(6) 0.5722(2) 0.1366(2) 0.0411(9) Uani 1 1 d . . . . .
H2A H 1.270081 0.591271 0.123017 0.049 Uiso 1 1 calc R U . . .
C15B C 0.8317(6) 0.8259(2) 0.2010(2) 0.0348(8) Uani 1 1 d . . . . .
H15B H 0.977664 0.795799 0.216042 0.042 Uiso 1 1 calc R U . . .
C11A C 0.9491(6) 0.7733(2) 0.6896(2) 0.0419(9) Uani 1 1 d . . . . .
H11A H 0.863841 0.780055 0.745908 0.050 Uiso 1 1 calc R U . . .

loop_
_atom_site_aniso_label
_atom_site_aniso_U_11
_atom_site_aniso_U_22
_atom_site_aniso_U_33
_atom_site_aniso_U_23
_atom_site_aniso_U_13
_atom_site_aniso_U_12
O1B 0.0428(16) 0.0468(14) 0.0421(14) -0.0089(10) -0.0183(11) 0.0057(11)
O3B 0.0375(14) 0.0341(12) 0.0313(12) -0.0090(9) -0.0059(9) 0.0001(9)
O1A 0.0370(15) 0.0457(14) 0.0423(13) -0.0053(10) -0.0064(10) -0.0144(11)
O3A 0.0364(14) 0.0327(12) 0.0328(12) -0.0033(9) -0.0053(9) -0.0056(9)
O2B 0.0393(14) 0.0374(13) 0.0347(12) -0.0065(9) -0.0088(10) -0.0010(10)
O2A 0.0368(15) 0.0418(13) 0.0324(12) -0.0038(9) -0.0061(9) -0.0097(10)
C3B 0.0343(19) 0.0432(18) 0.0283(16) -0.0072(13) -0.0068(13) -0.0007(14)
C5A 0.0345(19) 0.0350(17) 0.0370(17) -0.0010(13) -0.0059(13) -0.0048(13)
C3A 0.0352(19) 0.0325(16) 0.0376(17) -0.0068(13) -0.0073(13) -0.0037(13)
C4A 0.0328(19) 0.0316(16) 0.0363(17) -0.0014(13) -0.0053(13) -0.0029(13)
C9A 0.0294(18) 0.0326(16) 0.0335(17) 0.0007(13) -0.0089(13) -0.0003(13)
C7A 0.0325(19) 0.0292(16) 0.0318(16) 0.0001(12) -0.0095(13) -0.0031(13)
C1A 0.053(2) 0.057(2) 0.0365(19) -0.0080(16) 0.0003(16) -0.0109(18)
C5B 0.0337(19) 0.0352(17) 0.0346(17) -0.0051(13) -0.0069(13) -0.0017(13)
C12B 0.042(2) 0.0413(18) 0.0317(17) -0.0055(13) -0.0088(14) -0.0139(15)
C1B 0.045(2) 0.0357(17) 0.0402(18) -0.0057(14) -0.0061(15) -0.0024(15)
C6A 0.0283(18) 0.0309(16) 0.0334(17) -0.0001(13) -0.0049(13) 0.0026(13)
C11B 0.043(2) 0.0346(17) 0.0352(18) -0.0070(13) -0.0049(14) -0.0055(14)
C4B 0.036(2) 0.0337(17) 0.0310(16) -0.0028(12) -0.0076(14) -0.0032(13)
C9B 0.0331(19) 0.0252(15) 0.0293(15) 0.0017(12) -0.0020(13) -0.0066(12)
C7B 0.0352(19) 0.0269(15) 0.0271(15) 0.0011(12) -0.0023(13) -0.0069(13)
C6B 0.035(2) 0.0289(16) 0.0324(16) -0.0028(12) -0.0010(13) -0.0060(13)
C10B 0.037(2) 0.0328(17) 0.0331(17) -0.0012(13) -0.0043(14) -0.0055(14)
C8A 0.0266(18) 0.0356(17) 0.0318(16) 0.0000(13) -0.0087(13) -0.0033(13)
C8B 0.0308(19) 0.0293(16) 0.0325(16) -0.0001(12) -0.0041(13) -0.0036(13)
C10A 0.0340(19) 0.0388(17) 0.0377(17) -0.0048(13) -0.0071(14) -0.0030(14)
C14A 0.0290(19) 0.0296(16) 0.0332(17) 0.0051(12) -0.0124(13) -0.0032(13)
C12A 0.050(2) 0.0425(19) 0.0339(18) -0.0031(14) -0.0112(15) -0.0096(15)
C16A 0.0321(19) 0.0322(16) 0.0300(16) 0.0030(12) -0.0061(13) -0.0018(13)
C13B 0.0315(19) 0.0360(17) 0.0359(17) 0.0004(13) -0.0076(14) -0.0089(13)
C13A 0.036(2) 0.0375(18) 0.0400(18) 0.0012(14) -0.0114(14) -0.0127(14)
C16B 0.0327(19) 0.0297(16) 0.0319(17) 0.0006(12) -0.0012(13) -0.0030(13)
C15A 0.0285(18) 0.0372(17) 0.0344(17) 0.0033(13) -0.0097(13) -0.0056(13)
C2B 0.042(2) 0.0411(18) 0.0331(17) -0.0065(13) -0.0051(14) -0.0001(15)
C14B 0.038(2) 0.0306(16) 0.0304(16) 0.0006(12) -0.0030(13) -0.0078(13)
C2A 0.040(2) 0.0384(18) 0.0423(19) -0.0098(14) 0.0013(15) -0.0053(14)
C15B 0.0315(18) 0.0352(17) 0.0341(17) -0.0037(13) -0.0066(13) -0.0026(13)
C11A 0.044(2) 0.0432(19) 0.0321(17) -0.0016(14) -0.0038(15) -0.0039(15)

loop_
_atom_type_symbol
_atom_type_description
_atom_type_scat_dispersion_real
_atom_type_scat_dispersion_imag
_atom_type_scat_source
C C 0.0181 0.0091 'International Tables Vol C Tables 4.2.6.8 and 6.1.1.4'
H H 0.0000 0.0000 'International Tables Vol C Tables 4.2.6.8 and 6.1.1.4'
O O 0.0492 0.0322 'International Tables Vol C Tables 4.2.6.8 and 6.1.1.4'

loop_
_geom_angle_atom_site_label_1
_geom_angle_atom_site_label_2
_geom_angle_atom_site_label_3
_geom_angle
_geom_angle_site_symmetry_1
_geom_angle_site_symmetry_3
_geom_angle_publ_flag
C6B O3B C3B 110.7(2) . . ?
C6A O3A C3A 112.1(2) . . ?
C4B O2B C3B 114.6(2) . . ?
C4A O2A C3A 114.9(2) . . ?
O2B C3B O3B 110.9(2) . . ?
O2B C3B C2B 110.0(3) . . ?
O3B C3B C2B 108.1(2) . . ?
O2B C3B H3B 109.3 . . ?
O3B C3B H3B 109.3 . . ?
C2B C3B H3B 109.3 . . ?
C6A C5A C4A 120.9(3) . . ?
C6A C5A H5A 119.5 . . ?
C4A C5A H5A 119.5 . . ?
O2A C3A O3A 110.6(2) . . ?
O2A C3A C2A 109.9(3) . . ?
O3A C3A C2A 107.0(2) . . ?
O2A C3A H3A 109.8 . . ?
O3A C3A H3A 109.8 . . ?
C2A C3A H3A 109.8 . . ?
O1A C4A O2A 118.4(3) . . ?
O1A C4A C5A 126.8(3) . . ?
O2A C4A C5A 114.6(3) . . ?
C8A C9A C10A 121.8(3) . . ?
C8A C9A C14A 118.8(3) . . ?
C10A C9A C14A 119.5(3) . . ?
C8A C7A C16A 120.0(3) . . ?
C8A C7A C6A 119.8(3) . . ?
C16A C7A C6A 120.2(3) . . ?
C2A C1A H1A 120.0 . . ?
C2A C1A H1B 120.0 . . ?
H1A C1A H1B 120.0 . . ?
C6B C5B C4B 121.1(3) . . ?
C6B C5B H5B 119.4 . . ?
C4B C5B H5B 119.4 . . ?
C13B C12B C11B 120.8(3) . . ?
C13B C12B H12B 119.6 . . ?
C11B C12B H12B 119.6 . . ?
C2B C1B H1D 120.0 . . ?
C2B C1B H1C 120.0 . . ?
H1D C1B H1C 120.0 . . ?
C5A C6A O3A 119.9(3) . . ?
C5A C6A C7A 127.0(3) . . ?
O3A C6A C7A 113.1(3) . . ?
C10B C11B C12B 120.4(3) . . ?
C10B C11B H11B 119.8 . . ?
C12B C11B H11B 119.8 . . ?
O1B C4B O2B 118.4(3) . . ?
O1B C4B C5B 127.5(3) . . ?
O2B C4B C5B 114.0(3) . . ?
C14B C9B C8B 119.7(3) . . ?
C14B C9B C10B 118.8(3) . . ?
C8B C9B C10B 121.5(3) . . ?
C8B C7B C16B 119.8(3) . . ?
C8B C7B C6B 119.7(3) . . ?
C16B C7B C6B 120.5(3) . . ?
C5B C6B O3B 119.4(3) . . ?
C5B C6B C7B 127.6(3) . . ?
O3B C6B C7B 113.1(3) . . ?
C11B C10B C9B 120.4(3) . . ?
C11B C10B H10B 119.8 . . ?
C9B C10B H10B 119.8 . . ?
C7A C8A C9A 121.1(3) . . ?
C7A C8A H8A 119.5 . . ?
C9A C8A H8A 119.5 . . ?
C7B C8B C9B 120.5(3) . . ?
C7B C8B H8B 119.7 . . ?
C9B C8B H8B 119.7 . . ?
C11A C10A C9A 120.3(3) . . ?
C11A C10A H10A 119.9 . . ?
C9A C10A H10A 119.9 . . ?
C13A C14A C15A 122.7(3) . . ?
C13A C14A C9A 118.3(3) . . ?
C15A C14A C9A 119.0(3) . . ?
C13A C12A C11A 120.3(3) . . ?
C13A C12A H12A 119.9 . . ?
C11A C12A H12A 119.9 . . ?
C15A C16A C7A 120.1(3) . . ?
C15A C16A H16A 119.9 . . ?
C7A C16A H16A 119.9 . . ?
C12B C13B C14B 119.6(3) . . ?
C12B C13B H13B 120.2 . . ?
C14B C13B H13B 120.2 . . ?
C12A C13A C14A 121.3(3) . . ?
C12A C13A H13A 119.3 . . ?
C14A C13A H13A 119.3 . . ?
C15B C16B C7B 120.6(3) . . ?
C15B C16B H16B 119.7 . . ?
C7B C16B H16B 119.7 . . ?
C16A C15A C14A 121.1(3) . . ?
C16A C15A H15A 119.5 . . ?
C14A C15A H15A 119.5 . . ?
C1B C2B C3B 124.1(3) . . ?
C1B C2B H2B 117.9 . . ?
C3B C2B H2B 117.9 . . ?
C9B C14B C13B 120.0(3) . . ?
C9B C14B C15B 118.8(3) . . ?
C13B C14B C15B 121.2(3) . . ?
C1A C2A C3A 123.9(3) . . ?
C1A C2A H2A 118.0 . . ?
C3A C2A H2A 118.0 . . ?
C16B C15B C14B 120.6(3) . . ?
C16B C15B H15B 119.7 . . ?
C14B C15B H15B 119.7 . . ?
C10A C11A C12A 120.3(3) . . ?
C10A C11A H11A 119.8 . . ?
C12A C11A H11A 119.8 . . ?

loop_
_geom_bond_atom_site_label_1
_geom_bond_atom_site_label_2
_geom_bond_distance
_geom_bond_site_symmetry_2
_geom_bond_publ_flag
O1B C4B 1.197(4) . ?
O3B C6B 1.380(4) . ?
O3B C3B 1.434(4) . ?
O1A C4A 1.208(4) . ?
O3A C6A 1.365(4) . ?
O3A C3A 1.437(4) . ?
O2B C4B 1.386(4) . ?
O2B C3B 1.406(4) . ?
O2A C4A 1.385(4) . ?
O2A C3A 1.416(4) . ?
C3B C2B 1.501(4) . ?
C3B H3B 1.0000 . ?
C5A C6A 1.345(5) . ?
C5A C4A 1.443(5) . ?
C5A H5A 0.9500 . ?
C3A C2A 1.501(5) . ?
C3A H3A 1.0000 . ?
C9A C8A 1.413(4) . ?
C9A C10A 1.415(4) . ?
C9A C14A 1.425(5) . ?
C7A C8A 1.377(4) . ?
C7A C16A 1.421(4) . ?
C7A C6A 1.474(4) . ?
C1A C2A 1.305(5) . ?
C1A H1A 0.9500 . ?
C1A H1B 0.9500 . ?
C5B C6B 1.340(5) . ?
C5B C4B 1.448(5) . ?
C5B H5B 0.9500 . ?
C12B C13B 1.382(5) . ?
C12B C11B 1.399(5) . ?
C12B H12B 0.9500 . ?
C1B C2B 1.312(5) . ?
C1B H1D 0.9500 . ?
C1B H1C 0.9500 . ?
C11B C10B 1.379(5) . ?
C11B H11B 0.9500 . ?
C9B C14B 1.408(5) . ?
C9B C8B 1.414(4) . ?
C9B C10B 1.422(4) . ?
C7B C8B 1.388(4) . ?
C7B C16B 1.414(5) . ?
C7B C6B 1.471(4) . ?
C10B H10B 0.9500 . ?
C8A H8A 0.9500 . ?
C8B H8B 0.9500 . ?
C10A C11A 1.375(5) . ?
C10A H10A 0.9500 . ?
C14A C13A 1.418(5) . ?
C14A C15A 1.420(5) . ?
C12A C13A 1.361(5) . ?
C12A C11A 1.413(5) . ?
C12A H12A 0.9500 . ?
C16A C15A 1.365(5) . ?
C16A H16A 0.9500 . ?
C13B C14B 1.420(5) . ?
C13B H13B 0.9500 . ?
C13A H13A 0.9500 . ?
C16B C15B 1.369(5) . ?
C16B H16B 0.9500 . ?
C15A H15A 0.9500 . ?
C2B H2B 0.9500 . ?
C14B C15B 1.432(4) . ?
C2A H2A 0.9500 . ?
C15B H15B 0.9500 . ?
C11A H11A 0.9500 . ?
